data_4328265
loop_
_publ_author_name
'Evelyn Wuttke'
'Florian Pevny'
'Yves-Marie Hervault'
'Lucie Norel'
'Malte Drescher'
'Rainer F. Winter'
'St\'ephane Rigaut'

_publ_section_title
;
 Fully Delocalized (Ethynyl)(vinyl)phenylene Bridged Triruthenium
 Complexes in up to Five Different Oxidation States
;
_journal_name_full 'Inorganic Chemistry'
_journal_page_first 1902
_journal_page_last 1915
_journal_paper_doi 10.1021/ic2022177
_journal_volume 51
_journal_year 2012
_chemical_formula_moiety 'C76 H66 O4 P4 Ru, C76 H58 O4 P4 Ru, 4(C H2 Cl2)'
_chemical_formula_sum 'C156 H132 Cl8 O8 P8 Ru2'
_chemical_formula_weight 2868.12
_chemical_name_systematic
; 
 ? 
;
_space_group_IT_number 2
_symmetry_cell_setting triclinic
_symmetry_space_group_name_Hall '-P 1'
_symmetry_space_group_name_H-M 'P -1'
_atom_sites_solution_hydrogens geom
_atom_sites_solution_primary direct
_atom_sites_solution_secondary difmap
_audit_creation_method SHELXL-97
_cell_angle_alpha 85.37(3)
_cell_angle_beta 75.26(3)
_cell_angle_gamma 87.50(3)
_cell_formula_units_Z 1
_cell_length_a 12.257(3)
_cell_length_b 12.894(3)
_cell_length_c 22.377(5)
_cell_measurement_reflns_used 33489
_cell_measurement_temperature 100(2)
_cell_measurement_theta_max 27.22
_cell_measurement_theta_min 1.47
_cell_volume 3408.0(15)
_computing_cell_refinement 'STOE X-AREA'
_computing_data_collection 'STOE X-AREA'
_computing_data_reduction 'STOE X-RED'
_computing_structure_refinement 'SHELXL-97 (Sheldrick, 1997)'
_computing_structure_solution 'SHELXS-97 (Sheldrick, 1990)'
_diffrn_ambient_temperature 100(2)
_diffrn_detector_area_resol_mean 6.67
_diffrn_measured_fraction_theta_full 0.966
_diffrn_measured_fraction_theta_max 0.966
_diffrn_measurement_device_type 'STOE IPDS 2T'
_diffrn_measurement_method 'rotation method'
_diffrn_radiation_monochromator graphite
_diffrn_radiation_source 'fine-focus sealed tube'
_diffrn_radiation_type MoK\a
_diffrn_radiation_wavelength 0.71073
_diffrn_reflns_av_R_equivalents 0.0814
_diffrn_reflns_av_sigmaI/netI 0.1111
_diffrn_reflns_limit_h_max 15
_diffrn_reflns_limit_h_min -15
_diffrn_reflns_limit_k_max 16
_diffrn_reflns_limit_k_min -16
_diffrn_reflns_limit_l_max 28
_diffrn_reflns_limit_l_min -28
_diffrn_reflns_number 37586
_diffrn_reflns_theta_full 26.84
_diffrn_reflns_theta_max 26.84
_diffrn_reflns_theta_min 1.72
_exptl_absorpt_coefficient_mu 0.532
_exptl_absorpt_correction_T_max 0.9812
_exptl_absorpt_correction_T_min 0.9158
_exptl_absorpt_correction_type integration
_exptl_absorpt_process_details empirical
_exptl_crystal_colour yellow
_exptl_crystal_density_diffrn 1.397
_exptl_crystal_description block
_exptl_crystal_F_000 1476
_exptl_crystal_size_max 0.300
_exptl_crystal_size_mid 0.200
_exptl_crystal_size_min 0.100
_refine_diff_density_max 1.811
_refine_ls_extinction_method none
_refine_ls_goodness_of_fit_ref 0.962
_refine_ls_hydrogen_treatment constr
_refine_ls_matrix_type full
_refine_ls_number_parameters 822
_refine_ls_number_reflns 14151
_refine_ls_number_restraints 0
_refine_ls_restrained_S_all 0.962
_refine_ls_R_factor_all 0.1108
_refine_ls_R_factor_gt 0.0601
_refine_ls_shift/su_max 0.000
_refine_ls_shift/su_mean 0.000
_refine_ls_structure_factor_coef Fsqd
_refine_ls_weighting_details 'calc w=1/[\s^2^(Fo^2^)+(0.0640P)^2^+0.0000P] where P=(Fo^2^+2Fc^2^)/3'
_refine_ls_weighting_scheme calc
_refine_ls_wR_factor_gt 0.1184
_refine_ls_wR_factor_ref 0.1335
_reflns_number_gt 8944
_reflns_number_total 14151
_reflns_threshold_expression >2sigma(I)
_cod_data_source_file ic2022177_si_002_2.cif
_cod_data_source_block ewbw14
_cod_original_cell_volume 3408.1(12)
_cod_database_code 4328265

loop_
_symmetry_equiv_pos_as_xyz
'x, y, z'
'-x, -y, -z'

loop_
_atom_site_label
_atom_site_type_symbol
_atom_site_fract_x
_atom_site_fract_y
_atom_site_fract_z
_atom_site_U_iso_or_equiv
_atom_site_adp_type
_atom_site_occupancy
_atom_site_symmetry_multiplicity
_atom_site_calc_flag
_atom_site_refinement_flags
_atom_site_disorder_assembly
_atom_site_disorder_group
Ru1 Ru 0.5000 1.0000 0.0000 0.01261(12) Uani 1 2 d S . .
P1 P 0.41896(10) 0.84198(8) 0.04978(5) 0.0161(2) Uani 1 1 d . . .
O1 O 0.7825(3) 1.0030(3) 0.28172(16) 0.0314(8) Uani 1 1 d . . .
C1 C 0.6122(4) 1.0154(3) 0.0525(2) 0.0176(9) Uani 1 1 d . . .
Cl1 Cl -0.0904(2) 0.78576(14) 0.17251(8) 0.0753(7) Uani 1 1 d . . .
P2 P 0.35036(10) 1.07260(8) 0.07220(5) 0.0154(2) Uani 1 1 d . . .
O2 O 0.8943(3) 1.0945(3) 0.02777(15) 0.0253(7) Uani 1 1 d . . .
C2 C 0.6809(4) 1.0274(3) 0.0823(2) 0.0190(9) Uani 1 1 d . . .
Ru2 Ru 0.0000 0.5000 0.5000 0.01367(12) Uani 1 2 d S . .
Cl2 Cl 0.07141(15) 0.63745(11) 0.10408(7) 0.0491(4) Uani 1 1 d . . .
C3 C 0.7587(4) 1.0391(3) 0.1188(2) 0.0198(9) Uani 1 1 d . . .
P3 P 0.15140(10) 0.60545(8) 0.44873(5) 0.0166(2) Uani 1 1 d . . .
O3 O 0.4798(3) 0.0646(3) 0.43348(17) 0.0303(8) Uani 1 1 d . . .
Cl3 Cl 0.8624(2) 0.43312(18) 0.16795(11) 0.0850(7) Uani 1 1 d . . .
C4 C 0.8692(4) 1.0747(3) 0.0908(2) 0.0208(9) Uani 1 1 d . . .
P4 P -0.06763(10) 0.46851(8) 0.41315(5) 0.0168(2) Uani 1 1 d . . .
O4 O 0.0288(3) 0.1145(2) 0.43438(16) 0.0257(7) Uani 1 1 d . . .
C5 C 0.9435(4) 1.0869(3) 0.1266(2) 0.0224(10) Uani 1 1 d . . .
H5A H 1.0166 1.1123 0.1074 0.027 Uiso 1 1 calc R . .
C6 C 0.9129(4) 1.0623(3) 0.1910(2) 0.0240(10) Uani 1 1 d . . .
C7 C 0.8046(4) 1.0274(4) 0.2193(2) 0.0236(10) Uani 1 1 d . . .
C8 C 0.7286(4) 1.0171(3) 0.1832(2) 0.0214(10) Uani 1 1 d . . .
H8A H 0.6544 0.9946 0.2028 0.026 Uiso 1 1 calc R . .
C9 C 0.9914(4) 1.0785(4) 0.2270(2) 0.0281(11) Uani 1 1 d . . .
C10 C 1.0564(5) 1.0916(4) 0.2562(3) 0.0387(13) Uani 1 1 d . . .
H10 H 1.1088 1.1023 0.2798 0.046 Uiso 1 1 calc R . .
C11 C 0.6691(5) 0.9902(4) 0.3144(2) 0.0362(13) Uani 1 1 d . . .
H11A H 0.6648 0.9728 0.3584 0.054 Uiso 1 1 calc R . .
H11B H 0.6372 0.9338 0.2979 0.054 Uiso 1 1 calc R . .
H11C H 0.6262 1.0549 0.3098 0.054 Uiso 1 1 calc R . .
C12 C 1.0002(4) 1.1422(4) -0.0008(2) 0.0310(11) Uani 1 1 d . . .
H12A H 1.0090 1.1525 -0.0456 0.046 Uiso 1 1 calc R . .
H12B H 1.0618 1.0970 0.0075 0.046 Uiso 1 1 calc R . .
H12C H 1.0021 1.2096 0.0162 0.046 Uiso 1 1 calc R . .
C13 C 0.2707(4) 0.8685(3) 0.0939(2) 0.0214(10) Uani 1 1 d . . .
H13A H 0.2197 0.8250 0.0792 0.026 Uiso 1 1 calc R . .
H13B H 0.2634 0.8477 0.1383 0.026 Uiso 1 1 calc R . .
C14 C 0.2332(4) 0.9827(3) 0.0874(2) 0.0180(9) Uani 1 1 d . . .
H14A H 0.1774 0.9999 0.1260 0.022 Uiso 1 1 calc R . .
H14B H 0.1953 0.9925 0.0532 0.022 Uiso 1 1 calc R . .
C21 C 0.4050(4) 0.7389(3) 0.0004(2) 0.0180(9) Uani 1 1 d . . .
C22 C 0.3110(4) 0.7373(4) -0.0241(2) 0.0248(10) Uani 1 1 d . . .
H22A H 0.2523 0.7882 -0.0137 0.030 Uiso 1 1 calc R . .
C23 C 0.3029(5) 0.6616(4) -0.0636(3) 0.0347(13) Uani 1 1 d . . .
H23A H 0.2381 0.6606 -0.0795 0.042 Uiso 1 1 calc R . .
C24 C 0.3885(5) 0.5877(4) -0.0800(3) 0.0346(13) Uani 1 1 d . . .
H24A H 0.3827 0.5366 -0.1073 0.042 Uiso 1 1 calc R . .
C25 C 0.4825(5) 0.5886(4) -0.0565(2) 0.0296(12) Uani 1 1 d . . .
H25A H 0.5418 0.5385 -0.0681 0.036 Uiso 1 1 calc R . .
C26 C 0.4908(4) 0.6627(3) -0.0158(2) 0.0218(10) Uani 1 1 d . . .
H26A H 0.5546 0.6616 0.0011 0.026 Uiso 1 1 calc R . .
C31 C 0.4657(4) 0.7650(3) 0.1127(2) 0.0183(10) Uani 1 1 d . . .
C32 C 0.5245(4) 0.8118(4) 0.1482(2) 0.0275(11) Uani 1 1 d . . .
H32A H 0.5481 0.8815 0.1374 0.033 Uiso 1 1 calc R . .
C33 C 0.5488(5) 0.7573(4) 0.1995(2) 0.0352(13) Uani 1 1 d . . .
H33A H 0.5898 0.7903 0.2231 0.042 Uiso 1 1 calc R . .
C34 C 0.5151(4) 0.6565(4) 0.2169(2) 0.0302(11) Uani 1 1 d . . .
H34A H 0.5338 0.6194 0.2515 0.036 Uiso 1 1 calc R . .
C35 C 0.4528(4) 0.6101(4) 0.1826(2) 0.0255(10) Uani 1 1 d . . .
H35A H 0.4274 0.5411 0.1945 0.031 Uiso 1 1 calc R . .
C36 C 0.4276(4) 0.6637(3) 0.1315(2) 0.0218(10) Uani 1 1 d . . .
H36A H 0.3841 0.6315 0.1089 0.026 Uiso 1 1 calc R . .
C41 C 0.3738(4) 1.0912(3) 0.14824(19) 0.0186(9) Uani 1 1 d . . .
C42 C 0.4471(4) 1.1675(4) 0.1536(2) 0.0247(11) Uani 1 1 d . . .
H42A H 0.4827 1.2106 0.1181 0.030 Uiso 1 1 calc R . .
C43 C 0.4685(5) 1.1811(4) 0.2110(2) 0.0319(12) Uani 1 1 d . . .
H43A H 0.5163 1.2350 0.2146 0.038 Uiso 1 1 calc R . .
C44 C 0.4202(4) 1.1164(4) 0.2623(2) 0.0275(11) Uani 1 1 d . . .
H44A H 0.4345 1.1261 0.3012 0.033 Uiso 1 1 calc R . .
C45 C 0.3516(5) 1.0382(4) 0.2570(2) 0.0336(12) Uani 1 1 d . . .
H45A H 0.3206 0.9918 0.2918 0.040 Uiso 1 1 calc R . .
C46 C 0.3277(5) 1.0272(4) 0.2001(2) 0.0290(11) Uani 1 1 d . . .
H46A H 0.2783 0.9743 0.1970 0.035 Uiso 1 1 calc R . .
C51 C 0.2789(4) 1.1941(3) 0.0537(2) 0.0188(9) Uani 1 1 d . . .
C52 C 0.2726(4) 1.2196(3) -0.0071(2) 0.0225(10) Uani 1 1 d . . .
H52A H 0.3038 1.1728 -0.0380 0.027 Uiso 1 1 calc R . .
C53 C 0.2219(4) 1.3114(4) -0.0233(2) 0.0292(11) Uani 1 1 d . . .
H53A H 0.2194 1.3278 -0.0650 0.035 Uiso 1 1 calc R . .
C54 C 0.1744(5) 1.3804(4) 0.0219(3) 0.0348(13) Uani 1 1 d . . .
H54A H 0.1407 1.4445 0.0109 0.042 Uiso 1 1 calc R . .
C55 C 0.1767(5) 1.3544(4) 0.0830(3) 0.0345(12) Uani 1 1 d . . .
H55A H 0.1429 1.4003 0.1140 0.041 Uiso 1 1 calc R . .
C56 C 0.2276(4) 1.2625(3) 0.0991(2) 0.0249(10) Uani 1 1 d . . .
H56A H 0.2280 1.2454 0.1412 0.030 Uiso 1 1 calc R . .
C61 C 0.1440(4) 0.6920(3) 0.3810(2) 0.0192(9) Uani 1 1 d . . .
C62 C 0.2345(4) 0.7069(3) 0.3289(2) 0.0216(10) Uani 1 1 d . . .
H62A H 0.3048 0.6725 0.3284 0.026 Uiso 1 1 calc R . .
C63 C 0.2232(4) 0.7715(3) 0.2776(2) 0.0243(10) Uani 1 1 d . . .
H63A H 0.2856 0.7807 0.2426 0.029 Uiso 1 1 calc R . .
C64 C 0.1221(4) 0.8216(3) 0.2778(2) 0.0232(10) Uani 1 1 d . . .
H64A H 0.1142 0.8647 0.2426 0.028 Uiso 1 1 calc R . .
C65 C 0.0310(4) 0.8094(3) 0.3295(2) 0.0226(10) Uani 1 1 d . . .
H65A H -0.0388 0.8445 0.3298 0.027 Uiso 1 1 calc R . .
C66 C 0.0426(4) 0.7457(3) 0.3808(2) 0.0222(10) Uani 1 1 d . . .
H66A H -0.0194 0.7386 0.4162 0.027 Uiso 1 1 calc R . .
C71 C 0.2903(4) 0.5428(3) 0.4238(2) 0.0210(10) Uani 1 1 d . . .
C72 C 0.3051(4) 0.4668(3) 0.3808(2) 0.0235(10) Uani 1 1 d . . .
H72A H 0.2425 0.4472 0.3669 0.028 Uiso 1 1 calc R . .
C73 C 0.4104(5) 0.4198(4) 0.3583(3) 0.0327(12) Uani 1 1 d . . .
H73A H 0.4198 0.3700 0.3282 0.039 Uiso 1 1 calc R . .
C74 C 0.5014(5) 0.4459(4) 0.3798(3) 0.0335(12) Uani 1 1 d . . .
H74A H 0.5733 0.4136 0.3646 0.040 Uiso 1 1 calc R . .
C75 C 0.4880(5) 0.5180(4) 0.4230(3) 0.0334(12) Uani 1 1 d . . .
H75A H 0.5505 0.5352 0.4378 0.040 Uiso 1 1 calc R . .
C76 C 0.3832(4) 0.5664(4) 0.4453(2) 0.0259(10) Uani 1 1 d . . .
H76A H 0.3749 0.6160 0.4754 0.031 Uiso 1 1 calc R . .
C81 C 0.0386(4) 0.4382(3) 0.3418(2) 0.0188(9) Uani 1 1 d . . .
C82 C 0.0850(4) 0.3384(3) 0.3323(2) 0.0224(10) Uani 1 1 d . . .
H82A H 0.0551 0.2821 0.3610 0.027 Uiso 1 1 calc R . .
C83 C 0.1744(5) 0.3199(4) 0.2814(2) 0.0308(12) Uani 1 1 d . . .
H83A H 0.2063 0.2518 0.2759 0.037 Uiso 1 1 calc R . .
C84 C 0.2168(5) 0.4018(4) 0.2385(2) 0.0313(12) Uani 1 1 d . . .
H84A H 0.2779 0.3896 0.2038 0.038 Uiso 1 1 calc R . .
C85 C 0.1706(4) 0.5000(4) 0.2461(2) 0.0271(11) Uani 1 1 d . . .
H85A H 0.1986 0.5553 0.2162 0.033 Uiso 1 1 calc R . .
C86 C 0.0824(4) 0.5191(3) 0.2979(2) 0.0194(9) Uani 1 1 d . . .
H86A H 0.0520 0.5878 0.3033 0.023 Uiso 1 1 calc R . .
C91 C -0.1608(4) 0.5597(3) 0.3807(2) 0.0199(9) Uani 1 1 d . . .
C92 C -0.1812(4) 0.5449(4) 0.3230(2) 0.0284(11) Uani 1 1 d . . .
H92A H -0.1464 0.4874 0.3008 0.034 Uiso 1 1 calc R . .
C93 C -0.2508(4) 0.6125(4) 0.2982(2) 0.0336(12) Uani 1 1 d . . .
H93A H -0.2634 0.6018 0.2590 0.040 Uiso 1 1 calc R . .
C94 C -0.3022(5) 0.6954(5) 0.3302(3) 0.0365(13) Uani 1 1 d . . .
H94A H -0.3488 0.7431 0.3126 0.044 Uiso 1 1 calc R . .
C95 C -0.2863(5) 0.7095(4) 0.3877(3) 0.0350(12) Uani 1 1 d . . .
H95A H -0.3227 0.7666 0.4098 0.042 Uiso 1 1 calc R . .
C96 C -0.2177(4) 0.6415(4) 0.4139(2) 0.0259(10) Uani 1 1 d . . .
H96A H -0.2095 0.6504 0.4542 0.031 Uiso 1 1 calc R . .
C101 C 0.0869(4) 0.3633(3) 0.47700(19) 0.0172(9) Uani 1 1 d . . .
C102 C 0.1342(4) 0.2804(3) 0.4629(2) 0.0201(9) Uani 1 1 d . . .
C103 C 0.1950(4) 0.1844(3) 0.4477(2) 0.0198(9) Uani 1 1 d . . .
C104 C 0.1407(4) 0.0989(3) 0.4328(2) 0.0207(9) Uani 1 1 d . . .
C105 C 0.2003(4) 0.0060(3) 0.4190(2) 0.0230(10) Uani 1 1 d . . .
H10A H 0.1639 -0.0512 0.4088 0.028 Uiso 1 1 calc R . .
C106 C 0.3145(4) -0.0034(3) 0.4200(2) 0.0235(10) Uani 1 1 d . . .
C107 C 0.3684(4) 0.0804(3) 0.4346(2) 0.0224(10) Uani 1 1 d . . .
C108 C 0.3083(4) 0.1733(3) 0.4484(2) 0.0215(10) Uani 1 1 d . . .
H10B H 0.3452 0.2302 0.4585 0.026 Uiso 1 1 calc R . .
C109 C 0.3774(4) -0.0990(4) 0.4031(2) 0.0249(10) Uani 1 1 d . . .
C110 C 0.4258(4) -0.1778(4) 0.3884(3) 0.0300(12) Uani 1 1 d . . .
H110 H 0.4647 -0.2411 0.3765 0.036 Uiso 1 1 calc R . .
C111 C 0.5367(5) 0.1460(4) 0.4517(3) 0.0400(14) Uani 1 1 d . . .
H11D H 0.6155 0.1245 0.4488 0.060 Uiso 1 1 calc R . .
H11E H 0.4995 0.1606 0.4945 0.060 Uiso 1 1 calc R . .
H11F H 0.5342 0.2089 0.4243 0.060 Uiso 1 1 calc R . .
C112 C -0.0290(5) 0.0296(4) 0.4205(2) 0.0310(12) Uani 1 1 d . . .
H11G H -0.1079 0.0503 0.4232 0.046 Uiso 1 1 calc R . .
H11H H -0.0261 -0.0298 0.4503 0.046 Uiso 1 1 calc R . .
H11I H 0.0072 0.0099 0.3785 0.046 Uiso 1 1 calc R . .
C113 C 0.1659(4) 0.7015(3) 0.5035(2) 0.0226(10) Uani 1 1 d . . .
C114 C -0.1609(4) 0.3524(4) 0.4317(2) 0.0240(10) Uani 1 1 d . . .
C15 C -0.0002(6) 0.6801(5) 0.1769(3) 0.0457(15) Uani 1 1 d . . .
H15A H -0.0442 0.6219 0.2019 0.055 Uiso 1 1 calc R . .
H15B H 0.0561 0.6990 0.1988 0.055 Uiso 1 1 calc R . .
C16A C 0.8762(16) 0.3241(13) 0.2067(8) 0.090(5) Uiso 0.613(9) 1 d P A 1
H16A H 0.9424 0.3281 0.2241 0.108 Uiso 0.613(9) 1 calc PR A 1
H16B H 0.8923 0.2680 0.1777 0.108 Uiso 0.613(9) 1 calc PR A 1
Cl4A Cl 0.7469(4) 0.2861(3) 0.2735(2) 0.0857(17) Uiso 0.613(9) 1 d P A 1
C16B C 0.8137(17) 0.3043(13) 0.2071(8) 0.048(4) Uiso 0.387(9) 1 d P A 2
H16C H 0.8036 0.2560 0.1768 0.057 Uiso 0.387(9) 1 calc PR A 2
H16D H 0.8681 0.2725 0.2296 0.057 Uiso 0.387(9) 1 calc PR A 2
Cl4B Cl 0.6904(8) 0.3321(7) 0.2562(4) 0.113(3) Uiso 0.387(9) 1 d P A 2

loop_
_atom_site_aniso_label
_atom_site_aniso_U_11
_atom_site_aniso_U_22
_atom_site_aniso_U_33
_atom_site_aniso_U_23
_atom_site_aniso_U_13
_atom_site_aniso_U_12
Ru1 0.0133(3) 0.0133(2) 0.0107(2) 0.00057(18) -0.0024(2) -0.0003(2)
P1 0.0171(6) 0.0158(5) 0.0146(5) 0.0012(4) -0.0029(4) -0.0012(5)
O1 0.028(2) 0.047(2) 0.0192(17) -0.0002(15) -0.0050(15) -0.0034(16)
C1 0.020(2) 0.014(2) 0.015(2) -0.0005(16) 0.0016(18) 0.0005(17)
Cl1 0.1105(17) 0.0545(10) 0.0395(9) 0.0104(7) 0.0092(10) 0.0398(11)
P2 0.0171(6) 0.0154(5) 0.0128(5) 0.0003(4) -0.0024(4) 0.0002(4)
O2 0.0199(18) 0.0352(18) 0.0192(16) 0.0035(13) -0.0032(14) -0.0045(14)
C2 0.020(2) 0.019(2) 0.018(2) 0.0013(16) -0.0049(18) -0.0035(18)
Ru2 0.0176(3) 0.0119(2) 0.0105(2) -0.00040(18) -0.0021(2) 0.0004(2)
Cl2 0.0666(11) 0.0341(7) 0.0387(8) -0.0014(6) -0.0005(7) 0.0064(7)
C3 0.023(3) 0.018(2) 0.020(2) -0.0016(17) -0.0070(19) 0.0004(18)
P3 0.0188(6) 0.0163(5) 0.0139(5) -0.0003(4) -0.0031(4) -0.0013(5)
O3 0.029(2) 0.0280(18) 0.034(2) -0.0069(15) -0.0069(16) 0.0068(15)
Cl3 0.1161(19) 0.0858(14) 0.0631(13) -0.0130(11) -0.0339(13) -0.0306(13)
C4 0.018(2) 0.021(2) 0.022(2) 0.0027(17) -0.0039(19) 0.0013(18)
P4 0.0205(6) 0.0163(5) 0.0133(5) -0.0002(4) -0.0040(5) -0.0017(5)
O4 0.026(2) 0.0194(16) 0.0317(19) -0.0046(14) -0.0071(15) -0.0003(14)
C5 0.019(3) 0.023(2) 0.024(2) -0.0003(18) -0.0045(19) -0.0026(19)
C6 0.029(3) 0.022(2) 0.023(2) -0.0038(18) -0.011(2) 0.001(2)
C7 0.029(3) 0.025(2) 0.018(2) -0.0022(18) -0.009(2) 0.003(2)
C8 0.021(3) 0.020(2) 0.024(2) -0.0028(18) -0.0065(19) -0.0045(19)
C9 0.027(3) 0.032(3) 0.026(2) 0.000(2) -0.009(2) -0.004(2)
C10 0.040(4) 0.048(3) 0.032(3) 0.001(2) -0.015(3) -0.012(3)
C11 0.036(3) 0.050(3) 0.019(2) -0.001(2) -0.002(2) 0.004(3)
C12 0.024(3) 0.036(3) 0.030(3) 0.008(2) -0.003(2) -0.003(2)
C13 0.019(2) 0.016(2) 0.028(2) 0.0012(17) -0.003(2) -0.0026(18)
C14 0.018(2) 0.019(2) 0.016(2) 0.0010(17) -0.0033(18) -0.0015(18)
C21 0.024(3) 0.0117(19) 0.017(2) 0.0017(16) -0.0037(18) -0.0043(18)
C22 0.028(3) 0.022(2) 0.027(2) 0.0031(18) -0.011(2) -0.007(2)
C23 0.046(4) 0.031(3) 0.032(3) 0.003(2) -0.019(3) -0.013(2)
C24 0.052(4) 0.021(2) 0.032(3) -0.005(2) -0.010(3) -0.009(2)
C25 0.042(3) 0.020(2) 0.026(3) -0.0015(19) -0.006(2) -0.001(2)
C26 0.026(3) 0.016(2) 0.021(2) 0.0030(17) -0.0026(19) -0.0024(19)
C31 0.021(3) 0.017(2) 0.015(2) 0.0058(17) -0.0035(19) 0.0015(19)
C32 0.032(3) 0.027(2) 0.024(2) 0.0051(19) -0.009(2) -0.012(2)
C33 0.041(3) 0.042(3) 0.028(3) 0.008(2) -0.018(2) -0.015(3)
C34 0.026(3) 0.040(3) 0.024(2) 0.011(2) -0.009(2) -0.002(2)
C35 0.025(3) 0.023(2) 0.023(2) 0.0020(18) 0.001(2) 0.003(2)
C36 0.022(3) 0.021(2) 0.020(2) -0.0002(17) -0.0006(19) 0.0025(19)
C41 0.017(2) 0.024(2) 0.013(2) -0.0030(17) -0.0019(17) 0.0046(18)
C42 0.023(3) 0.029(3) 0.018(2) 0.0038(19) 0.001(2) -0.003(2)
C43 0.034(3) 0.035(3) 0.028(3) -0.008(2) -0.010(2) -0.003(2)
C44 0.031(3) 0.038(3) 0.013(2) -0.0033(19) -0.004(2) 0.003(2)
C45 0.041(3) 0.040(3) 0.018(2) 0.006(2) -0.005(2) -0.005(3)
C46 0.037(3) 0.031(3) 0.020(2) 0.0001(19) -0.006(2) -0.009(2)
C51 0.016(2) 0.018(2) 0.021(2) 0.0017(17) -0.0041(18) -0.0003(18)
C52 0.019(2) 0.021(2) 0.028(2) -0.0011(18) -0.005(2) -0.0005(19)
C53 0.029(3) 0.029(3) 0.030(3) 0.006(2) -0.012(2) 0.003(2)
C54 0.037(3) 0.020(2) 0.049(3) 0.003(2) -0.016(3) 0.012(2)
C55 0.040(3) 0.024(3) 0.039(3) -0.010(2) -0.008(3) 0.009(2)
C56 0.030(3) 0.022(2) 0.021(2) -0.0036(18) -0.006(2) 0.010(2)
C61 0.024(3) 0.018(2) 0.014(2) 0.0010(16) -0.0021(18) -0.0066(18)
C62 0.022(3) 0.020(2) 0.021(2) 0.0003(17) -0.0036(19) -0.0033(19)
C63 0.032(3) 0.023(2) 0.014(2) 0.0049(17) 0.0006(19) -0.004(2)
C64 0.035(3) 0.019(2) 0.016(2) 0.0049(17) -0.009(2) -0.002(2)
C65 0.028(3) 0.016(2) 0.024(2) 0.0018(17) -0.009(2) -0.0005(19)
C66 0.025(3) 0.021(2) 0.017(2) -0.0027(18) 0.001(2) -0.003(2)
C71 0.021(3) 0.021(2) 0.017(2) 0.0073(17) 0.0000(18) -0.0044(19)
C72 0.023(3) 0.023(2) 0.021(2) -0.0007(18) 0.0009(19) -0.0012(19)
C73 0.033(3) 0.029(3) 0.032(3) -0.005(2) 0.000(2) 0.004(2)
C74 0.019(3) 0.034(3) 0.040(3) 0.004(2) 0.004(2) 0.002(2)
C75 0.024(3) 0.043(3) 0.034(3) 0.009(2) -0.012(2) -0.006(2)
C76 0.026(3) 0.028(2) 0.025(2) 0.0033(19) -0.008(2) -0.005(2)
C81 0.021(2) 0.022(2) 0.014(2) -0.0032(16) -0.0040(18) -0.0004(18)
C82 0.033(3) 0.019(2) 0.017(2) -0.0039(17) -0.007(2) -0.002(2)
C83 0.035(3) 0.025(2) 0.032(3) -0.013(2) -0.006(2) 0.004(2)
C84 0.031(3) 0.041(3) 0.019(2) -0.015(2) 0.002(2) -0.004(2)
C85 0.035(3) 0.027(3) 0.019(2) -0.0039(19) -0.003(2) -0.004(2)
C86 0.024(3) 0.020(2) 0.015(2) -0.0018(16) -0.0053(18) 0.0002(19)
C91 0.020(2) 0.024(2) 0.016(2) 0.0028(17) -0.0053(18) -0.0031(19)
C92 0.023(3) 0.044(3) 0.019(2) -0.006(2) -0.005(2) 0.002(2)
C93 0.026(3) 0.060(4) 0.016(2) -0.004(2) -0.008(2) 0.003(3)
C94 0.029(3) 0.051(3) 0.032(3) 0.002(2) -0.016(2) 0.011(3)
C95 0.039(3) 0.035(3) 0.035(3) -0.008(2) -0.016(3) 0.011(2)
C96 0.027(3) 0.034(3) 0.019(2) -0.0051(19) -0.010(2) 0.004(2)
C101 0.018(2) 0.019(2) 0.0124(19) 0.0034(16) -0.0015(17) -0.0044(18)
C102 0.024(3) 0.020(2) 0.016(2) -0.0019(17) -0.0038(18) -0.0013(19)
C103 0.027(3) 0.018(2) 0.013(2) -0.0014(16) -0.0004(18) 0.0003(19)
C104 0.025(3) 0.020(2) 0.015(2) -0.0004(16) -0.0013(18) 0.0033(19)
C105 0.030(3) 0.017(2) 0.020(2) 0.0001(17) -0.003(2) -0.0009(19)
C106 0.033(3) 0.018(2) 0.017(2) -0.0013(17) -0.003(2) 0.004(2)
C107 0.026(3) 0.025(2) 0.014(2) -0.0011(17) -0.0028(19) 0.005(2)
C108 0.027(3) 0.018(2) 0.019(2) -0.0047(17) -0.0025(19) 0.0035(19)
C109 0.031(3) 0.023(2) 0.017(2) -0.0014(18) 0.001(2) -0.001(2)
C110 0.029(3) 0.020(2) 0.039(3) -0.006(2) -0.004(2) 0.006(2)
C111 0.031(3) 0.040(3) 0.055(4) -0.015(3) -0.017(3) 0.006(3)
C112 0.040(3) 0.029(3) 0.025(3) -0.003(2) -0.010(2) -0.006(2)
C113 0.032(3) 0.019(2) 0.015(2) -0.0015(17) -0.0023(19) -0.007(2)
C114 0.030(3) 0.026(2) 0.017(2) 0.0014(18) -0.006(2) -0.013(2)
C15 0.062(4) 0.042(3) 0.031(3) 0.002(2) -0.010(3) 0.002(3)

loop_
_atom_type_symbol
_atom_type_description
_atom_type_scat_dispersion_real
_atom_type_scat_dispersion_imag
_atom_type_scat_source
C C 0.0033 0.0016 'International Tables Vol C Tables 4.2.6.8 and 6.1.1.4'
H H 0.0000 0.0000 'International Tables Vol C Tables 4.2.6.8 and 6.1.1.4'
O O 0.0106 0.0060 'International Tables Vol C Tables 4.2.6.8 and 6.1.1.4'
P P 0.1023 0.0942 'International Tables Vol C Tables 4.2.6.8 and 6.1.1.4'
Cl Cl 0.1484 0.1585 'International Tables Vol C Tables 4.2.6.8 and 6.1.1.4'
Ru Ru -1.2594 0.8363 'International Tables Vol C Tables 4.2.6.8 and 6.1.1.4'

loop_
_geom_angle_atom_site_label_1
_geom_angle_atom_site_label_2
_geom_angle_atom_site_label_3
_geom_angle
_geom_angle_site_symmetry_1
_geom_angle_site_symmetry_3
C1 Ru1 C1 180.000(1) . 2_675
C1 Ru1 P2 93.21(13) . .
C1 Ru1 P2 86.79(13) 2_675 .
C1 Ru1 P2 86.79(13) . 2_675
C1 Ru1 P2 93.21(13) 2_675 2_675
P2 Ru1 P2 180.0 . 2_675
C1 Ru1 P1 82.00(12) . 2_675
C1 Ru1 P1 98.00(12) 2_675 2_675
P2 Ru1 P1 97.55(5) . 2_675
P2 Ru1 P1 82.45(5) 2_675 2_675
C1 Ru1 P1 98.00(12) . .
C1 Ru1 P1 82.00(12) 2_675 .
P2 Ru1 P1 82.45(5) . .
P2 Ru1 P1 97.55(5) 2_675 .
P1 Ru1 P1 180.0 2_675 .
C21 P1 C31 101.0(2) . .
C21 P1 C13 103.5(2) . .
C31 P1 C13 97.5(2) . .
C21 P1 Ru1 117.52(14) . .
C31 P1 Ru1 124.66(15) . .
C13 P1 Ru1 109.25(14) . .
C7 O1 C11 117.6(4) . .
C2 C1 Ru1 177.7(4) . .
C51 P2 C41 103.3(2) . .
C51 P2 C14 100.2(2) . .
C41 P2 C14 105.4(2) . .
C51 P2 Ru1 121.80(15) . .
C41 P2 Ru1 116.75(15) . .
C14 P2 Ru1 107.14(15) . .
C4 O2 C12 116.7(4) . .
C1 C2 C3 177.9(5) . .
C101 Ru2 C101 180.0(2) 2_566 .
C101 Ru2 P3 94.26(13) 2_566 2_566
C101 Ru2 P3 85.74(13) . 2_566
C101 Ru2 P3 85.74(13) 2_566 .
C101 Ru2 P3 94.26(13) . .
P3 Ru2 P3 180.00(5) 2_566 .
C101 Ru2 P4 81.07(12) 2_566 2_566
C101 Ru2 P4 98.93(12) . 2_566
P3 Ru2 P4 98.24(4) 2_566 2_566
P3 Ru2 P4 81.77(4) . 2_566
C101 Ru2 P4 98.93(12) 2_566 .
C101 Ru2 P4 81.07(12) . .
P3 Ru2 P4 81.76(4) 2_566 .
P3 Ru2 P4 98.23(4) . .
P4 Ru2 P4 180.000(1) 2_566 .
C8 C3 C4 118.1(4) . .
C8 C3 C2 121.4(4) . .
C4 C3 C2 120.5(4) . .
C71 P3 C61 102.5(2) . .
C71 P3 C113 105.9(2) . .
C61 P3 C113 100.6(2) . .
C71 P3 Ru2 117.72(14) . .
C61 P3 Ru2 121.12(15) . .
C113 P3 Ru2 106.90(16) . .
C107 O3 C111 118.0(4) . .
C16A Cl3 C16B 25.9(7) . .
O2 C4 C5 124.3(4) . .
O2 C4 C3 115.6(4) . .
C5 C4 C3 120.1(4) . .
C91 P4 C81 100.3(2) . .
C91 P4 C114 98.7(2) . .
C81 P4 C114 104.2(2) . .
C91 P4 Ru2 123.72(15) . .
C81 P4 Ru2 116.99(15) . .
C114 P4 Ru2 110.00(15) . .
C104 O4 C112 117.2(4) . .
C4 C5 C6 121.2(5) . .
C4 C5 H5A 119.4 . .
C6 C5 H5A 119.4 . .
C7 C6 C5 119.4(4) . .
C7 C6 C9 120.9(4) . .
C5 C6 C9 119.6(5) . .
O1 C7 C6 115.7(4) . .
O1 C7 C8 124.8(5) . .
C6 C7 C8 119.4(4) . .
C7 C8 C3 121.8(5) . .
C7 C8 H8A 119.1 . .
C3 C8 H8A 119.1 . .
C10 C9 C6 179.6(6) . .
C9 C10 H10 180.0 . .
O1 C11 H11A 109.5 . .
O1 C11 H11B 109.5 . .
H11A C11 H11B 109.5 . .
O1 C11 H11C 109.5 . .
H11A C11 H11C 109.5 . .
H11B C11 H11C 109.5 . .
O2 C12 H12A 109.5 . .
O2 C12 H12B 109.5 . .
H12A C12 H12B 109.5 . .
O2 C12 H12C 109.5 . .
H12A C12 H12C 109.5 . .
H12B C12 H12C 109.5 . .
C14 C13 P1 113.5(3) . .
C14 C13 H13A 108.9 . .
P1 C13 H13A 108.9 . .
C14 C13 H13B 108.9 . .
P1 C13 H13B 108.9 . .
H13A C13 H13B 107.7 . .
C13 C14 P2 113.0(3) . .
C13 C14 H14A 109.0 . .
P2 C14 H14A 109.0 . .
C13 C14 H14B 109.0 . .
P2 C14 H14B 109.0 . .
H14A C14 H14B 107.8 . .
C22 C21 C26 118.7(4) . .
C22 C21 P1 120.6(3) . .
C26 C21 P1 120.7(3) . .
C23 C22 C21 120.5(5) . .
C23 C22 H22A 119.8 . .
C21 C22 H22A 119.8 . .
C24 C23 C22 120.6(5) . .
C24 C23 H23A 119.7 . .
C22 C23 H23A 119.7 . .
C23 C24 C25 119.7(5) . .
C23 C24 H24A 120.2 . .
C25 C24 H24A 120.2 . .
C24 C25 C26 120.4(5) . .
C24 C25 H25A 119.8 . .
C26 C25 H25A 119.8 . .
C25 C26 C21 120.2(4) . .
C25 C26 H26A 119.9 . .
C21 C26 H26A 119.9 . .
C32 C31 C36 118.4(4) . .
C32 C31 P1 120.4(3) . .
C36 C31 P1 120.5(3) . .
C31 C32 C33 120.3(4) . .
C31 C32 H32A 119.8 . .
C33 C32 H32A 119.8 . .
C34 C33 C32 121.5(5) . .
C34 C33 H33A 119.2 . .
C32 C33 H33A 119.2 . .
C33 C34 C35 118.5(5) . .
C33 C34 H34A 120.7 . .
C35 C34 H34A 120.7 . .
C36 C35 C34 120.5(4) . .
C36 C35 H35A 119.7 . .
C34 C35 H35A 119.7 . .
C35 C36 C31 120.6(4) . .
C35 C36 H36A 119.7 . .
C31 C36 H36A 119.7 . .
C46 C41 C42 118.1(4) . .
C46 C41 P2 122.3(4) . .
C42 C41 P2 119.4(3) . .
C41 C42 C43 120.3(4) . .
C41 C42 H42A 119.8 . .
C43 C42 H42A 119.8 . .
C44 C43 C42 120.2(5) . .
C44 C43 H43A 119.9 . .
C42 C43 H43A 119.9 . .
C45 C44 C43 119.9(4) . .
C45 C44 H44A 120.0 . .
C43 C44 H44A 120.0 . .
C44 C45 C46 119.6(5) . .
C44 C45 H45A 120.2 . .
C46 C45 H45A 120.2 . .
C41 C46 C45 121.8(5) . .
C41 C46 H46A 119.1 . .
C45 C46 H46A 119.1 . .
C52 C51 C56 118.3(4) . .
C52 C51 P2 119.5(3) . .
C56 C51 P2 122.3(3) . .
C53 C52 C51 121.3(4) . .
C53 C52 H52A 119.4 . .
C51 C52 H52A 119.4 . .
C52 C53 C54 119.9(5) . .
C52 C53 H53A 120.0 . .
C54 C53 H53A 120.0 . .
C55 C54 C53 119.3(5) . .
C55 C54 H54A 120.3 . .
C53 C54 H54A 120.3 . .
C56 C55 C54 120.7(5) . .
C56 C55 H55A 119.6 . .
C54 C55 H55A 119.6 . .
C55 C56 C51 120.4(5) . .
C55 C56 H56A 119.8 . .
C51 C56 H56A 119.8 . .
C66 C61 C62 117.9(4) . .
C66 C61 P3 118.7(3) . .
C62 C61 P3 123.4(4) . .
C63 C62 C61 121.1(5) . .
C63 C62 H62A 119.5 . .
C61 C62 H62A 119.5 . .
C64 C63 C62 120.0(4) . .
C64 C63 H63A 120.0 . .
C62 C63 H63A 120.0 . .
C63 C64 C65 120.1(4) . .
C63 C64 H64A 120.0 . .
C65 C64 H64A 120.0 . .
C66 C65 C64 119.8(5) . .
C66 C65 H65A 120.1 . .
C64 C65 H65A 120.1 . .
C65 C66 C61 121.1(4) . .
C65 C66 H66A 119.5 . .
C61 C66 H66A 119.5 . .
C76 C71 C72 117.9(5) . .
C76 C71 P3 123.5(4) . .
C72 C71 P3 118.5(4) . .
C73 C72 C71 120.9(5) . .
C73 C72 H72A 119.6 . .
C71 C72 H72A 119.6 . .
C74 C73 C72 119.9(5) . .
C74 C73 H73A 120.1 . .
C72 C73 H73A 120.1 . .
C75 C74 C73 120.1(5) . .
C75 C74 H74A 120.0 . .
C73 C74 H74A 120.0 . .
C74 C75 C76 120.5(5) . .
C74 C75 H75A 119.8 . .
C76 C75 H75A 119.8 . .
C75 C76 C71 120.7(5) . .
C75 C76 H76A 119.6 . .
C71 C76 H76A 119.6 . .
C82 C81 C86 118.2(4) . .
C82 C81 P4 122.2(3) . .
C86 C81 P4 119.3(3) . .
C81 C82 C83 121.1(4) . .
C81 C82 H82A 119.5 . .
C83 C82 H82A 119.5 . .
C84 C83 C82 119.6(5) . .
C84 C83 H83A 120.2 . .
C82 C83 H83A 120.2 . .
C85 C84 C83 120.2(5) . .
C85 C84 H84A 119.9 . .
C83 C84 H84A 119.9 . .
C84 C85 C86 120.2(5) . .
C84 C85 H85A 119.9 . .
C86 C85 H85A 119.9 . .
C81 C86 C85 120.6(4) . .
C81 C86 H86A 119.7 . .
C85 C86 H86A 119.7 . .
C96 C91 C92 118.4(4) . .
C96 C91 P4 121.2(3) . .
C92 C91 P4 120.4(4) . .
C93 C92 C91 121.0(5) . .
C93 C92 H92A 119.5 . .
C91 C92 H92A 119.5 . .
C94 C93 C92 120.0(5) . .
C94 C93 H93A 120.0 . .
C92 C93 H93A 120.0 . .
C93 C94 C95 120.0(5) . .
C93 C94 H94A 120.0 . .
C95 C94 H94A 120.0 . .
C94 C95 C96 120.9(5) . .
C94 C95 H95A 119.6 . .
C96 C95 H95A 119.6 . .
C95 C96 C91 119.7(4) . .
C95 C96 H96A 120.2 . .
C91 C96 H96A 120.2 . .
C102 C101 Ru2 177.1(4) . .
C101 C102 C103 176.7(5) . .
C108 C103 C104 118.9(4) . .
C108 C103 C102 120.4(4) . .
C104 C103 C102 120.7(4) . .
O4 C104 C105 124.2(4) . .
O4 C104 C103 115.7(4) . .
C105 C104 C103 120.0(4) . .
C104 C105 C106 120.1(4) . .
C104 C105 H10A 120.0 . .
C106 C105 H10A 120.0 . .
C107 C106 C105 120.1(4) . .
C107 C106 C109 120.1(5) . .
C105 C106 C109 119.8(4) . .
O3 C107 C106 116.0(4) . .
O3 C107 C108 124.3(4) . .
C106 C107 C108 119.6(5) . .
C107 C108 C103 121.2(4) . .
C107 C108 H10B 119.4 . .
C103 C108 H10B 119.4 . .
C110 C109 C106 177.7(6) . .
C109 C110 H110 180.0 . .
O3 C111 H11D 109.5 . .
O3 C111 H11E 109.5 . .
H11D C111 H11E 109.5 . .
O3 C111 H11F 109.5 . .
H11D C111 H11F 109.5 . .
H11E C111 H11F 109.5 . .
O4 C112 H11G 109.5 . .
O4 C112 H11H 109.5 . .
H11G C112 H11H 109.5 . .
O4 C112 H11I 109.5 . .
H11G C112 H11I 109.5 . .
H11H C112 H11I 109.5 . .
C114 C113 P3 110.8(3) 2_566 .
C113 C114 P4 112.8(3) 2_566 .
Cl1 C15 Cl2 113.6(3) . .
Cl1 C15 H15A 108.8 . .
Cl2 C15 H15A 108.8 . .
Cl1 C15 H15B 108.8 . .
Cl2 C15 H15B 108.8 . .
H15A C15 H15B 107.7 . .
Cl3 C16A Cl4A 115.0(10) . .
Cl3 C16A H16A 108.5 . .
Cl4A C16A H16A 108.5 . .
Cl3 C16A H16B 108.5 . .
Cl4A C16A H16B 108.5 . .
H16A C16A H16B 107.5 . .
Cl4B C16B Cl3 103.8(9) . .
Cl4B C16B H16C 111.0 . .
Cl3 C16B H16C 111.0 . .
Cl4B C16B H16D 111.0 . .
Cl3 C16B H16D 111.0 . .
H16C C16B H16D 109.0 . .

loop_
_geom_bond_atom_site_label_1
_geom_bond_atom_site_label_2
_geom_bond_distance
_geom_bond_site_symmetry_2
Ru1 C1 2.047(5) .
Ru1 C1 2.047(4) 2_675
Ru1 P2 2.3317(14) .
Ru1 P2 2.3317(14) 2_675
Ru1 P1 2.3719(13) 2_675
Ru1 P1 2.3719(13) .
P1 C21 1.836(4) .
P1 C31 1.852(4) .
P1 C13 1.865(5) .
O1 C7 1.366(6) .
O1 C11 1.407(7) .
C1 C2 1.223(6) .
Cl1 C15 1.729(6) .
P2 C51 1.831(4) .
P2 C41 1.832(4) .
P2 C14 1.832(4) .
O2 C4 1.369(5) .
O2 C12 1.433(6) .
C2 C3 1.425(6) .
Ru2 C101 2.052(4) 2_566
Ru2 C101 2.052(4) .
Ru2 P3 2.3439(14) 2_566
Ru2 P3 2.3439(14) .
Ru2 P4 2.3676(12) 2_566
Ru2 P4 2.3676(12) .
Cl2 C15 1.762(6) .
C3 C8 1.401(6) .
C3 C4 1.419(7) .
P3 C71 1.826(5) .
P3 C61 1.827(4) .
P3 C113 1.855(4) .
O3 C107 1.367(6) .
O3 C111 1.425(6) .
Cl3 C16A 1.617(16) .
Cl3 C16B 1.863(18) .
C4 C5 1.379(6) .
P4 C91 1.839(5) .
P4 C81 1.843(5) .
P4 C114 1.878(5) .
O4 C104 1.370(6) .
O4 C112 1.425(6) .
C5 C6 1.408(7) .
C5 H5A 0.9500 .
C6 C7 1.395(7) .
C6 C9 1.435(6) .
C7 C8 1.397(6) .
C8 H8A 0.9500 .
C9 C10 1.176(7) .
C10 H10 0.9500 .
C11 H11A 0.9800 .
C11 H11B 0.9800 .
C11 H11C 0.9800 .
C12 H12A 0.9800 .
C12 H12B 0.9800 .
C12 H12C 0.9800 .
C13 C14 1.530(6) .
C13 H13A 0.9900 .
C13 H13B 0.9900 .
C14 H14A 0.9900 .
C14 H14B 0.9900 .
C21 C22 1.397(6) .
C21 C26 1.405(6) .
C22 C23 1.392(7) .
C22 H22A 0.9500 .
C23 C24 1.384(8) .
C23 H23A 0.9500 .
C24 C25 1.384(8) .
C24 H24A 0.9500 .
C25 C26 1.397(6) .
C25 H25A 0.9500 .
C26 H26A 0.9500 .
C31 C32 1.386(6) .
C31 C36 1.402(6) .
C32 C33 1.386(7) .
C32 H32A 0.9500 .
C33 C34 1.377(7) .
C33 H33A 0.9500 .
C34 C35 1.393(7) .
C34 H34A 0.9500 .
C35 C36 1.385(6) .
C35 H35A 0.9500 .
C36 H36A 0.9500 .
C41 C46 1.377(7) .
C41 C42 1.394(7) .
C42 C43 1.400(7) .
C42 H42A 0.9500 .
C43 C44 1.381(7) .
C43 H43A 0.9500 .
C44 C45 1.372(7) .
C44 H44A 0.9500 .
C45 C46 1.397(7) .
C45 H45A 0.9500 .
C46 H46A 0.9500 .
C51 C52 1.395(6) .
C51 C56 1.406(6) .
C52 C53 1.378(6) .
C52 H52A 0.9500 .
C53 C54 1.397(7) .
C53 H53A 0.9500 .
C54 C55 1.388(8) .
C54 H54A 0.9500 .
C55 C56 1.380(7) .
C55 H55A 0.9500 .
C56 H56A 0.9500 .
C61 C66 1.397(7) .
C61 C62 1.397(6) .
C62 C63 1.394(6) .
C62 H62A 0.9500 .
C63 C64 1.372(7) .
C63 H63A 0.9500 .
C64 C65 1.393(7) .
C64 H64A 0.9500 .
C65 C66 1.389(6) .
C65 H65A 0.9500 .
C66 H66A 0.9500 .
C71 C76 1.398(7) .
C71 C72 1.402(6) .
C72 C73 1.391(7) .
C72 H72A 0.9500 .
C73 C74 1.387(8) .
C73 H73A 0.9500 .
C74 C75 1.370(8) .
C74 H74A 0.9500 .
C75 C76 1.393(7) .
C75 H75A 0.9500 .
C76 H76A 0.9500 .
C81 C82 1.394(6) .
C81 C86 1.398(6) .
C82 C83 1.394(7) .
C82 H82A 0.9500 .
C83 C84 1.392(8) .
C83 H83A 0.9500 .
C84 C85 1.369(7) .
C84 H84A 0.9500 .
C85 C86 1.399(7) .
C85 H85A 0.9500 .
C86 H86A 0.9500 .
C91 C96 1.396(6) .
C91 C92 1.403(6) .
C92 C93 1.376(7) .
C92 H92A 0.9500 .
C93 C94 1.374(8) .
C93 H93A 0.9500 .
C94 C95 1.378(7) .
C94 H94A 0.9500 .
C95 C96 1.386(7) .
C95 H95A 0.9500 .
C96 H96A 0.9500 .
C101 C102 1.219(6) .
C102 C103 1.437(6) .
C103 C108 1.394(7) .
C103 C104 1.416(6) .
C104 C105 1.390(6) .
C105 C106 1.406(7) .
C105 H10A 0.9500 .
C106 C107 1.392(7) .
C106 C109 1.449(6) .
C107 C108 1.393(6) .
C108 H10B 0.9500 .
C109 C110 1.181(7) .
C110 H110 0.9500 .
C111 H11D 0.9800 .
C111 H11E 0.9800 .
C111 H11F 0.9800 .
C112 H11G 0.9800 .
C112 H11H 0.9800 .
C112 H11I 0.9800 .
C113 C114 1.544(6) 2_566
C114 C113 1.544(6) 2_566
C15 H15A 0.9900 .
C15 H15B 0.9900 .
C16A Cl4A 1.931(18) .
C16A H16A 0.9900 .
C16A H16B 0.9900 .
C16B Cl4B 1.67(2) .
C16B H16C 0.9900 .
C16B H16D 0.9900 .
